data_4329199
loop_
_publ_author_name
'Ricardo Gonz\'alez'
'Alvaro Acosta'
'Ra\'ul Chiozzone'
'Carlos Kremer'
'Donatella Armentano'
'Giovanni De Munno'
'Miguel Julve'
'Francesc Lloret'
'Juan Faus'

_publ_section_title
;
 New Family of Thiocyanate-Bridged Re(IV)-SCN-M(II) (M = Ni, Co, Fe, and
 Mn) Heterobimetallic Compounds: Synthesis, Crystal Structure, and
 Magnetic Properties
;
_journal_name_full 'Inorganic Chemistry'
_journal_page_first 5737
_journal_page_last 5747
_journal_paper_doi 10.1021/ic300200k
_journal_volume 51
_journal_year 2012
_chemical_formula_sum 'C36 H27 Co N11 Re S6'
_chemical_formula_weight 1051.18
_chemical_name_systematic
; 
 ? 
;
_space_group_IT_number 15
_symmetry_cell_setting monoclinic
_symmetry_space_group_name_Hall '-C 2yc'
_symmetry_space_group_name_H-M 'C 1 2/c 1'
_atom_sites_solution_hydrogens geom
_atom_sites_solution_primary direct
_atom_sites_solution_secondary difmap
_audit_creation_method SHELXL-97
_cell_angle_alpha 90.00
_cell_angle_beta 106.21(3)
_cell_angle_gamma 90.00
_cell_formula_units_Z 8
_cell_length_a 23.105(5)
_cell_length_b 12.151(2)
_cell_length_c 32.372(7)
_cell_measurement_reflns_used 30
_cell_measurement_temperature 293(2)
_cell_measurement_theta_max 30
_cell_measurement_theta_min 15
_cell_volume 8727(3)
_computing_cell_refinement XDISK
_computing_data_collection P3
_computing_data_reduction XDISK
_computing_molecular_graphics XP
_computing_publication_material 'SHELXL-97 (Sheldrick, 1997)'
_computing_structure_refinement 'SHELXL-97 (Sheldrick, 1997)'
_computing_structure_solution 'SHELXL-97 (Sheldrick, 1997)'
_diffrn_ambient_temperature 293(2)
_diffrn_measured_fraction_theta_full 0.996
_diffrn_measured_fraction_theta_max 0.996
_diffrn_measurement_device_type 'R3m/V automatic four-circle diffractometer'
_diffrn_measurement_method omega/2-theta-scans
_diffrn_radiation_monochromator graphite
_diffrn_radiation_source 'fine-focus sealed tube'
_diffrn_radiation_wavelength 0.71073
_diffrn_reflns_av_R_equivalents 0.0000
_diffrn_reflns_av_sigmaI/netI 0.0913
_diffrn_reflns_limit_h_max 26
_diffrn_reflns_limit_h_min -27
_diffrn_reflns_limit_k_max 14
_diffrn_reflns_limit_k_min 0
_diffrn_reflns_limit_l_max 38
_diffrn_reflns_limit_l_min 0
_diffrn_reflns_number 7722
_diffrn_reflns_theta_full 25.05
_diffrn_reflns_theta_max 25.05
_diffrn_reflns_theta_min 1.84
_diffrn_standards_interval_count 50
_diffrn_standards_number 2
_exptl_absorpt_coefficient_mu 3.479
_exptl_absorpt_correction_T_max 0.512
_exptl_absorpt_correction_T_min 0.415
_exptl_absorpt_correction_type numerical
_exptl_absorpt_process_details xabs
_exptl_crystal_colour brown
_exptl_crystal_density_diffrn 1.600
_exptl_crystal_description irregular
_exptl_crystal_F_000 4144
_exptl_crystal_size_max 0.40
_exptl_crystal_size_mid 0.22
_exptl_crystal_size_min 0.20
_refine_diff_density_max 1.665
_refine_diff_density_min -1.204
_refine_diff_density_rms 0.178
_refine_ls_extinction_method none
_refine_ls_goodness_of_fit_ref 1.397
_refine_ls_hydrogen_treatment riding
_refine_ls_matrix_type full
_refine_ls_number_parameters 487
_refine_ls_number_reflns 7722
_refine_ls_number_restraints 1
_refine_ls_restrained_S_all 1.397
_refine_ls_R_factor_all 0.1785
_refine_ls_R_factor_gt 0.1136
_refine_ls_shift/su_max 0.001
_refine_ls_shift/su_mean 0.000
_refine_ls_structure_factor_coef Fsqd
_refine_ls_weighting_details 'calc w=1/[\s^2^(Fo^2^)+(0.1000P)^2^+0.0000P] where P=(Fo^2^+2Fc^2^)/3'
_refine_ls_weighting_scheme calc
_refine_ls_wR_factor_gt 0.2558
_refine_ls_wR_factor_ref 0.2871
_reflns_number_gt 4453
_reflns_number_total 7722
_reflns_threshold_expression >2sigma(I)
_cod_data_source_file ic300200k_si_002_2.cif
_cod_data_source_block 2
_cod_original_formula_sum 'C36 H27 N11 Co Re S6'
_cod_database_code 4329199

loop_
_symmetry_equiv_pos_as_xyz
'x, y, z'
'-x, y, -z+1/2'
'x+1/2, y+1/2, z'
'-x+1/2, y+1/2, -z+1/2'
'-x, -y, -z'
'x, -y, z-1/2'
'-x+1/2, -y+1/2, -z'
'x+1/2, -y+1/2, z-1/2'

loop_
_atom_site_label
_atom_site_type_symbol
_atom_site_fract_x
_atom_site_fract_y
_atom_site_fract_z
_atom_site_U_iso_or_equiv
_atom_site_adp_type
_atom_site_occupancy
_atom_site_symmetry_multiplicity
_atom_site_calc_flag
_atom_site_refinement_flags
Re1 Re 0.85874(4) 1.19208(7) 0.11386(3) 0.0747(3) Uani 1 1 d .
Co1 Co 1.06036(13) 0.8507(3) 0.14039(10) 0.0891(9) Uani 1 1 d .
S1 S 0.9064(4) 1.0797(7) 0.1763(3) 0.132(3) Uani 1 1 d .
C1 C 0.9557(12) 1.012(3) 0.1615(10) 0.116(9) Uani 1 1 d .
N1 N 0.9927(11) 0.955(2) 0.1514(8) 0.123(8) Uani 1 1 d .
N2 N 0.8814(7) 1.0833(16) 0.0755(5) 0.084(5) Uani 1 1 d .
C2 C 0.8910(11) 1.016(2) 0.0536(9) 0.104(8) Uani 1 1 d .
S2 S 0.9022(5) 0.9203(7) 0.0226(3) 0.163(4) Uani 1 1 d .
N3 N 0.7812(8) 1.1098(15) 0.1098(6) 0.086(5) Uani 1 1 d .
C3 C 0.7363(11) 1.071(2) 0.1052(8) 0.092(7) Uani 1 1 d .
S3 S 0.6723(3) 1.0099(7) 0.1023(3) 0.127(3) Uani 1 1 d .
N4 N 0.8174(8) 1.2922(14) 0.0662(5) 0.079(5) Uani 1 1 d .
C4 C 0.7950(9) 1.3510(19) 0.0405(7) 0.079(6) Uani 1 1 d .
S4 S 0.7637(3) 1.4434(6) 0.0044(2) 0.115(2) Uani 1 1 d .
N5 N 0.8364(8) 1.2953(16) 0.1537(7) 0.098(6) Uani 1 1 d .
C5 C 0.8209(10) 1.3500(18) 0.1768(9) 0.095(7) Uani 1 1 d .
S5 S 0.7962(4) 1.4262(7) 0.2118(3) 0.145(3) Uani 1 1 d .
N6 N 0.9336(8) 1.2768(14) 0.1168(5) 0.076(5) Uani 1 1 d .
C6 C 0.9721(10) 1.3414(18) 0.1214(7) 0.081(6) Uani 1 1 d .
S6 S 1.0270(3) 1.4257(6) 0.1245(3) 0.119(2) Uani 1 1 d .
N7 N 1.1032(8) 1.0090(17) 0.1504(7) 0.094(5) Uani 1 1 d .
N8 N 1.1220(7) 0.8240(19) 0.1979(6) 0.093(6) Uani 1 1 d .
C7 C 1.0944(15) 1.096(2) 0.1273(16) 0.142(13) Uani 1 1 d .
C8 C 1.1229(19) 1.200(4) 0.1459(18) 0.169(19) Uani 1 1 d .
H8A H 1.1164 1.2624 0.1284 0.203 Uiso 1 1 calc R
C9 C 1.156(2) 1.211(5) 0.184(3) 0.23(3) Uani 1 1 d .
H9A H 1.1750 1.2767 0.1941 0.271 Uiso 1 1 calc R
C10 C 1.1619(13) 1.118(3) 0.2112(13) 0.126(11) Uani 1 1 d .
C11 C 1.199(2) 1.109(5) 0.2557(16) 0.20(3) Uani 1 1 d .
H11A H 1.2173 1.1731 0.2682 0.236 Uiso 1 1 calc R
C12 C 1.208(2) 1.023(4) 0.2799(17) 0.17(2) Uani 1 1 d .
H12A H 1.2312 1.0263 0.3085 0.199 Uiso 1 1 calc R
C13 C 1.1813(9) 0.918(3) 0.2602(9) 0.119(11) Uani 1 1 d .
C14 C 1.1917(14) 0.818(4) 0.2846(11) 0.160(18) Uani 1 1 d .
H14A H 1.2133 0.8184 0.3135 0.192 Uiso 1 1 calc R
C15 C 1.1679(14) 0.719(3) 0.2632(10) 0.142(14) Uani 1 1 d .
H15A H 1.1749 0.6513 0.2769 0.170 Uiso 1 1 calc R
C16 C 1.1335(9) 0.729(2) 0.2208(7) 0.095(8) Uani 1 1 d .
C17 C 1.1470(9) 0.922(2) 0.2181(8) 0.091(7) Uani 1 1 d .
C18 C 1.1354(10) 1.018(2) 0.1912(9) 0.092(7) Uani 1 1 d .
C19 C 1.0554(17) 1.083(3) 0.0803(14) 0.193(18) Uani 1 1 d .
H19A H 1.0406 1.0084 0.0760 0.289 Uiso 1 1 calc R
H19B H 1.0793 1.0981 0.0611 0.289 Uiso 1 1 calc R
H19C H 1.0219 1.1326 0.0748 0.289 Uiso 1 1 calc R
C20 C 1.1165(11) 0.618(2) 0.2005(8) 0.118(9) Uani 1 1 d .
H20A H 1.0931 0.6273 0.1711 0.177 Uiso 1 1 calc R
H20B H 1.0932 0.5787 0.2160 0.177 Uiso 1 1 calc R
H20C H 1.1524 0.5771 0.2013 0.177 Uiso 1 1 calc R
N9 N 0.9921(7) 0.7335(14) 0.1233(5) 0.074(4) Uani 1 1 d .
N10 N 1.0783(7) 0.7861(11) 0.0877(5) 0.073(4) Uani 1 1 d .
C21 C 0.9519(10) 0.707(2) 0.1430(10) 0.106(8) Uani 1 1 d .
C22 C 0.9000(16) 0.650(3) 0.1208(10) 0.135(13) Uani 1 1 d .
H22A H 0.8703 0.6390 0.1347 0.161 Uiso 1 1 calc R
C23 C 0.8909(11) 0.614(2) 0.0843(15) 0.151(15) Uani 1 1 d .
H23A H 0.8572 0.5706 0.0722 0.182 Uiso 1 1 calc R
C24 C 0.9348(12) 0.639(2) 0.0592(8) 0.098(8) Uani 1 1 d .
C25 C 0.9279(12) 0.605(2) 0.0191(13) 0.138(13) Uani 1 1 d .
H25A H 0.8942 0.5630 0.0054 0.166 Uiso 1 1 calc R
C26 C 0.9708(13) 0.6300(19) -0.0028(9) 0.112(10) Uani 1 1 d .
H26A H 0.9506 0.6717 -0.0283 0.135 Uiso 1 1 calc R
H26B H 0.9840 0.5614 -0.0125 0.135 Uiso 1 1 calc R
C27 C 1.0244(11) 0.691(2) 0.0201(7) 0.093(6) Uani 1 1 d .
C28 C 1.0743(13) 0.722(2) 0.0044(8) 0.100(8) Uani 1 1 d .
H28A H 1.0732 0.7024 -0.0236 0.121 Uiso 1 1 calc R
C29 C 1.1221(12) 0.7755(19) 0.0279(8) 0.092(7) Uani 1 1 d .
H29A H 1.1541 0.7912 0.0166 0.111 Uiso 1 1 calc R
C30 C 1.1244(9) 0.8089(18) 0.0701(7) 0.084(5) Uani 1 1 d .
C31 C 1.0297(9) 0.7279(17) 0.0617(6) 0.075(5) Uani 1 1 d .
C32 C 0.9823(8) 0.6996(17) 0.0817(7) 0.083(6) Uani 1 1 d .
C33 C 0.9604(13) 0.738(3) 0.1904(8) 0.129(10) Uani 1 1 d .
H33A H 0.9977 0.7764 0.2012 0.194 Uiso 1 1 calc R
H33B H 0.9611 0.6717 0.2069 0.194 Uiso 1 1 calc R
H33C H 0.9276 0.7835 0.1927 0.194 Uiso 1 1 calc R
C34 C 1.1776(9) 0.864(2) 0.0987(9) 0.106(8) Uani 1 1 d .
H34A H 1.1705 0.8786 0.1260 0.159 Uiso 1 1 calc R
H34B H 1.1846 0.9324 0.0859 0.159 Uiso 1 1 calc R
H34C H 1.2123 0.8176 0.1027 0.159 Uiso 1 1 calc R
C35 C 0.754(4) 0.734(7) 0.089(3) 0.17(3) Uiso 0.50 1 d P
C36 C 0.733(3) 0.759(6) 0.049(3) 0.16(2) Uiso 0.50 1 d P
N11 N 0.754(3) 0.674(6) 0.114(3) 0.20(3) Uiso 0.50 1 d P
C37 C 1.0000 0.400(7) 0.2500 0.29(4) Uiso 1 2 d SD
C38 C 1.0000 0.294(8) 0.2500 0.30(5) Uiso 1 2 d S
N12 N 1.0000 0.500(7) 0.2500 0.27(3) Uiso 1 2 d SD

loop_
_atom_site_aniso_label
_atom_site_aniso_U_11
_atom_site_aniso_U_22
_atom_site_aniso_U_33
_atom_site_aniso_U_23
_atom_site_aniso_U_13
_atom_site_aniso_U_12
Re1 0.0730(4) 0.0628(5) 0.0900(5) -0.0091(5) 0.0255(3) 0.0043(5)
Co1 0.0814(17) 0.098(2) 0.0864(18) -0.0014(16) 0.0210(14) -0.0145(16)
S1 0.124(6) 0.119(6) 0.170(7) -0.003(5) 0.071(5) 0.017(5)
C1 0.087(17) 0.10(2) 0.15(3) 0.036(19) 0.024(16) -0.015(16)
N1 0.108(17) 0.11(2) 0.137(19) 0.008(15) 0.017(14) 0.006(14)
N2 0.080(11) 0.090(14) 0.077(11) 0.012(10) 0.012(8) 0.017(10)
C2 0.105(18) 0.069(17) 0.14(2) -0.010(16) 0.046(16) 0.000(14)
S2 0.231(10) 0.113(7) 0.135(7) -0.035(5) 0.036(6) 0.070(7)
N3 0.088(12) 0.065(12) 0.109(13) 0.009(10) 0.034(10) 0.026(10)
C3 0.079(14) 0.084(18) 0.124(19) -0.002(14) 0.044(13) 0.004(13)
S3 0.111(5) 0.131(7) 0.143(6) -0.010(5) 0.040(4) -0.036(5)
N4 0.095(12) 0.068(13) 0.071(10) -0.002(9) 0.018(8) 0.006(10)
C4 0.076(12) 0.086(16) 0.078(13) -0.022(12) 0.026(10) -0.029(11)
S4 0.120(5) 0.102(5) 0.103(5) 0.026(4) -0.001(4) -0.010(4)
N5 0.089(12) 0.079(14) 0.142(16) 0.014(12) 0.060(12) 0.023(11)
C5 0.070(13) 0.060(14) 0.15(2) -0.029(14) 0.021(13) -0.006(10)
S5 0.172(8) 0.121(7) 0.151(7) -0.049(6) 0.062(6) 0.028(6)
N6 0.080(10) 0.071(13) 0.070(9) -0.016(8) 0.010(8) 0.016(9)
C6 0.077(12) 0.064(15) 0.085(13) 0.000(11) -0.004(10) 0.008(11)
S6 0.097(4) 0.083(5) 0.173(7) -0.004(5) 0.030(4) -0.012(4)
N7 0.093(12) 0.084(15) 0.108(15) 0.002(12) 0.031(11) 0.017(11)
N8 0.075(10) 0.132(19) 0.080(11) 0.005(13) 0.037(8) 0.005(12)
C7 0.13(2) 0.046(17) 0.26(4) 0.02(2) 0.06(3) 0.011(17)
C8 0.13(3) 0.11(3) 0.28(6) 0.00(4) 0.05(3) 0.04(3)
C9 0.11(3) 0.15(5) 0.44(11) -0.01(7) 0.12(5) 0.02(4)
C10 0.10(2) 0.09(2) 0.19(3) -0.06(2) 0.05(2) -0.013(18)
C11 0.11(3) 0.28(7) 0.20(5) -0.18(5) 0.03(3) -0.04(4)
C12 0.11(3) 0.23(6) 0.16(4) -0.09(4) 0.04(3) -0.01(3)
C13 0.056(11) 0.20(3) 0.103(19) -0.09(2) 0.019(12) -0.044(16)
C14 0.11(2) 0.28(6) 0.11(2) 0.05(3) 0.047(18) 0.05(3)
C15 0.11(2) 0.20(4) 0.11(2) -0.03(2) 0.024(17) -0.01(2)
C16 0.053(10) 0.16(3) 0.080(14) 0.008(16) 0.029(10) -0.003(13)
C17 0.078(13) 0.11(2) 0.101(16) -0.050(16) 0.046(12) -0.039(14)
C18 0.068(12) 0.093(19) 0.13(2) -0.010(17) 0.046(13) 0.000(13)
C19 0.17(4) 0.23(5) 0.20(4) 0.06(4) 0.08(3) 0.04(3)
C20 0.110(19) 0.11(2) 0.11(2) -0.024(17) -0.005(15) -0.018(16)
N9 0.067(9) 0.069(11) 0.082(10) 0.000(8) 0.013(8) -0.017(8)
N10 0.069(9) 0.040(10) 0.103(11) -0.013(8) 0.015(8) -0.004(7)
C21 0.067(12) 0.089(19) 0.16(2) -0.033(18) 0.035(14) 0.004(13)
C22 0.15(3) 0.13(3) 0.13(2) -0.04(2) 0.05(2) 0.05(2)
C23 0.060(13) 0.08(2) 0.33(5) -0.02(3) 0.08(2) -0.017(13)
C24 0.111(19) 0.068(15) 0.097(16) -0.021(13) -0.002(14) 0.007(14)
C25 0.075(16) 0.08(2) 0.23(4) -0.05(2) 0.00(2) 0.004(15)
C26 0.12(2) 0.050(14) 0.12(2) -0.027(14) -0.038(17) 0.022(14)
C27 0.107(16) 0.069(14) 0.095(15) 0.010(14) 0.018(12) 0.038(14)
C28 0.13(2) 0.082(19) 0.093(15) 0.032(13) 0.045(15) 0.046(16)
C29 0.101(16) 0.088(19) 0.097(16) -0.009(13) 0.042(13) 0.004(13)
C30 0.086(13) 0.062(13) 0.101(14) -0.006(13) 0.022(11) 0.016(13)
C31 0.078(12) 0.069(14) 0.069(11) 0.012(10) 0.006(9) 0.013(10)
C32 0.069(11) 0.053(12) 0.110(16) -0.016(13) 0.000(10) -0.005(11)
C33 0.13(2) 0.16(3) 0.11(2) -0.004(19) 0.060(17) -0.04(2)
C34 0.064(12) 0.084(17) 0.17(2) -0.017(17) 0.035(14) -0.009(12)

loop_
_atom_type_symbol
_atom_type_description
_atom_type_scat_dispersion_real
_atom_type_scat_dispersion_imag
_atom_type_scat_source
C C 0.0033 0.0016 'International Tables Vol C Tables 4.2.6.8 and 6.1.1.4'
H H 0.0000 0.0000 'International Tables Vol C Tables 4.2.6.8 and 6.1.1.4'
N N 0.0061 0.0033 'International Tables Vol C Tables 4.2.6.8 and 6.1.1.4'
S S 0.1246 0.1234 'International Tables Vol C Tables 4.2.6.8 and 6.1.1.4'
Co Co 0.3494 0.9721 'International Tables Vol C Tables 4.2.6.8 and 6.1.1.4'
Re Re -1.0185 7.2310 'International Tables Vol C Tables 4.2.6.8 and 6.1.1.4'

loop_
_geom_angle_atom_site_label_1
_geom_angle_atom_site_label_2
_geom_angle_atom_site_label_3
_geom_angle
N5 Re1 N2 177.6(7)
N5 Re1 N4 87.8(7)
N2 Re1 N4 94.4(7)
N5 Re1 N6 91.3(7)
N2 Re1 N6 89.8(7)
N4 Re1 N6 86.7(7)
N5 Re1 N3 88.2(7)
N2 Re1 N3 90.8(7)
N4 Re1 N3 91.6(7)
N6 Re1 N3 178.2(7)
N5 Re1 S1 87.3(6)
N2 Re1 S1 90.5(5)
N4 Re1 S1 175.1(5)
N6 Re1 S1 93.7(5)
N3 Re1 S1 87.9(5)
N10 Co1 N8 117.0(7)
N10 Co1 N9 80.2(6)
N8 Co1 N9 114.9(8)
N10 Co1 N1 135.1(8)
N8 Co1 N1 107.7(8)
N9 Co1 N1 85.1(8)
N10 Co1 N7 106.3(7)
N8 Co1 N7 80.2(9)
N9 Co1 N7 159.4(7)
N1 Co1 N7 76.6(8)
C1 S1 Re1 103.8(11)
N1 C1 S1 177(3)
C1 N1 Co1 174(2)
C2 N2 Re1 175(2)
N2 C2 S2 178(2)
C3 N3 Re1 174(2)
N3 C3 S3 176(3)
C4 N4 Re1 177.6(19)
N4 C4 S4 177(2)
C5 N5 Re1 176(2)
N5 C5 S5 177(2)
C6 N6 Re1 167.6(17)
N6 C6 S6 175(2)
C7 N7 C18 118(3)
C7 N7 Co1 132(2)
C18 N7 Co1 109.1(17)
C16 N8 C17 118(2)
C16 N8 Co1 128.1(17)
C17 N8 Co1 112.6(17)
N7 C7 C8 119(4)
N7 C7 C19 116(3)
C8 C7 C19 125(4)
C9 C8 C7 124(6)
C8 C9 C10 117(7)
C9 C10 C18 116(4)
C9 C10 C11 127(4)
C18 C10 C11 116(4)
C12 C11 C10 128(5)
C11 C12 C13 117(5)
C17 C13 C14 122(3)
C17 C13 C12 117(4)
C14 C13 C12 120(3)
C15 C14 C13 118(3)
C16 C15 C14 116(4)
N8 C16 C15 126(3)
N8 C16 C20 122(2)
C15 C16 C20 111(3)
C13 C17 N8 119(3)
C13 C17 C18 126(3)
N8 C17 C18 115(2)
N7 C18 C10 125(3)
N7 C18 C17 120(2)
C10 C18 C17 116(3)
C21 N9 C32 117.5(19)
C21 N9 Co1 129.0(17)
C32 N9 Co1 112.0(13)
C30 N10 C31 116.0(18)
C30 N10 Co1 129.8(13)
C31 N10 Co1 112.7(13)
N9 C21 C22 120(3)
N9 C21 C33 121(2)
C22 C21 C33 119(2)
C23 C22 C21 124(3)
C22 C23 C24 119(3)
C25 C24 C32 124(3)
C25 C24 C23 123(3)
C32 C24 C23 113(2)
C24 C25 C26 121(3)
C25 C26 C27 118(3)
C31 C27 C28 114(2)
C31 C27 C26 119(2)
C28 C27 C26 127(3)
C29 C28 C27 123(2)
C28 C29 C30 120(2)
N10 C30 C29 122(2)
N10 C30 C34 116(2)
C29 C30 C34 122(2)
C27 C31 N10 126(2)
C27 C31 C32 119(2)
N10 C31 C32 115.4(18)
C24 C32 N9 126(2)
C24 C32 C31 119(2)
N9 C32 C31 115.3(16)
N11 C35 C36 145(10)
N12 C37 C38 180.00(4)

loop_
_geom_bond_atom_site_label_1
_geom_bond_atom_site_label_2
_geom_bond_distance
Re1 N5 1.97(2)
Re1 N2 1.981(19)
Re1 N4 1.987(18)
Re1 N6 1.992(19)
Re1 N3 2.02(2)
Re1 S1 2.432(9)
Co1 N10 2.022(17)
Co1 N8 2.031(18)
Co1 N9 2.081(15)
Co1 N1 2.12(3)
Co1 N7 2.15(2)
S1 C1 1.59(3)
C1 N1 1.21(3)
N2 C2 1.14(3)
C2 S2 1.60(3)
N3 C3 1.11(2)
C3 S3 1.63(2)
N4 C4 1.11(3)
C4 S4 1.64(3)
N5 C5 1.13(3)
C5 S5 1.68(3)
N6 C6 1.16(2)
C6 S6 1.61(2)
N7 C7 1.28(3)
N7 C18 1.33(3)
N8 C16 1.36(3)
N8 C17 1.40(3)
C7 C8 1.47(5)
C7 C19 1.54(5)
C8 C9 1.27(7)
C9 C10 1.41(6)
C10 C18 1.43(3)
C10 C11 1.46(6)
C11 C12 1.29(7)
C12 C13 1.48(5)
C13 C17 1.37(3)
C13 C14 1.43(4)
C14 C15 1.42(5)
C15 C16 1.38(4)
C16 C20 1.51(3)
C17 C18 1.43(3)
N9 C21 1.30(3)
N9 C32 1.36(2)
N10 C30 1.37(3)
N10 C31 1.39(2)
C21 C22 1.40(4)
C21 C33 1.54(3)
C22 C23 1.22(4)
C23 C24 1.50(4)
C24 C25 1.33(4)
C24 C32 1.35(3)
C25 C26 1.41(4)
C26 C27 1.46(3)
C27 C31 1.39(3)
C27 C28 1.43(3)
C28 C29 1.33(3)
C29 C30 1.41(3)
C30 C34 1.48(3)
C31 C32 1.46(3)
C35 N11 1.09(9)
C35 C36 1.29(9)
C37 N12 1.22(3)
C37 C38 1.29(11)
